data_1577093
loop_
_publ_author_name
'Zhang, Ruike'
'Liu, Wenqian'
'Zhou, Jiong'

_publ_section_title
;
 Reversible iodine capture by nonporous adaptive hybrid[3]arene crystals.
;
_journal_issue 21
_journal_name_full 'Chemical science'
_journal_page_first 10653
_journal_page_last 10657
_journal_paper_doi 10.1039/d6sc00236f
_journal_volume 17
_journal_year 2026
_chemical_formula_sum 'C37 H42 O10'
_chemical_formula_weight 646.71
_space_group_IT_number 61
_space_group_name_Hall '-P 2ac 2ab'
_space_group_name_H-M_alt 'P b c a'
_symmetry_cell_setting orthorhombic
_symmetry_space_group_name_H-M 'P b c a'
_atom_sites_solution_hydrogens geom
_atom_sites_solution_primary direct
_atom_sites_solution_secondary difmap
_audit_creation_method SHELXL-97
_audit_update_record
;
2023-09-20 deposited with the CCDC.	2026-04-10 downloaded from the CCDC.
;
_cell_angle_alpha 90.00
_cell_angle_beta 90.00
_cell_angle_gamma 90.00
_cell_formula_units_Z 8
_cell_length_a 18.5767(3)
_cell_length_b 16.6595(3)
_cell_length_c 22.1764(3)
_cell_measurement_reflns_used 9576
_cell_measurement_temperature 295(2)
_cell_measurement_theta_max 68.22
_cell_measurement_theta_min 3.10
_cell_volume 6863.12(19)
_computing_cell_refinement 'Bruker SAINT'
_computing_data_collection 'Bruker APEX2'
_computing_data_reduction 'Bruker SAINT'
_computing_molecular_graphics 'Bruker SHELXTL'
_computing_publication_material 'Bruker SHELXTL'
_computing_structure_refinement 'SHELXL-2014 (Sheldrick 2014)'
_computing_structure_solution 'SHELXS-97 (Sheldrick 2008)'
_diffrn_ambient_temperature 295(2)
_diffrn_measured_fraction_theta_full 0.997
_diffrn_measured_fraction_theta_max 0.997
_diffrn_measurement_device_type 'Bruker APEX-II CCD'
_diffrn_measurement_method '\f and \w scans'
_diffrn_radiation_monochromator graphite
_diffrn_radiation_source 'fine-focus sealed tube'
_diffrn_radiation_type CuK\a
_diffrn_radiation_wavelength 1.54178
_diffrn_reflns_av_R_equivalents 0.0339
_diffrn_reflns_av_sigmaI/netI 0.0140
_diffrn_reflns_limit_h_max 22
_diffrn_reflns_limit_h_min -22
_diffrn_reflns_limit_k_max 20
_diffrn_reflns_limit_k_min -20
_diffrn_reflns_limit_l_max 26
_diffrn_reflns_limit_l_min -26
_diffrn_reflns_number 70843
_diffrn_reflns_theta_full 68.21
_diffrn_reflns_theta_max 68.21
_diffrn_reflns_theta_min 3.99
_diffrn_standards_decay_% none
_diffrn_standards_number 0
_exptl_absorpt_coefficient_mu 0.745
_exptl_absorpt_correction_T_max 0.8652
_exptl_absorpt_correction_T_min 0.8185
_exptl_absorpt_correction_type multi-scan
_exptl_absorpt_process_details 'SADABS (Bruker, 2008)'
_exptl_crystal_colour colorless
_exptl_crystal_density_diffrn 1.252
_exptl_crystal_density_meas ?
_exptl_crystal_density_method 'not measured'
_exptl_crystal_description block
_exptl_crystal_F_000 2752
_exptl_crystal_size_max 0.28
_exptl_crystal_size_mid 0.22
_exptl_crystal_size_min 0.20
_refine_diff_density_max 0.436
_refine_diff_density_min -0.238
_refine_diff_density_rms 0.036
_refine_ls_extinction_method none
_refine_ls_goodness_of_fit_ref 1.004
_refine_ls_hydrogen_treatment mixed
_refine_ls_matrix_type full
_refine_ls_number_parameters 424
_refine_ls_number_reflns 6260
_refine_ls_number_restraints 0
_refine_ls_restrained_S_all 1.004
_refine_ls_R_factor_all 0.0493
_refine_ls_R_factor_gt 0.0441
_refine_ls_shift/su_max 0.000
_refine_ls_shift/su_mean 0.000
_refine_ls_structure_factor_coef Fsqd
_refine_ls_weighting_details 'calc w=1/[\s^2^(Fo^2^)+(0.0797P)^2^+1.8793P] where P=(Fo^2^+2Fc^2^)/3'
_refine_ls_weighting_scheme calc
_refine_ls_wR_factor_gt 0.1278
_refine_ls_wR_factor_ref 0.1341
_reflns_number_gt 5526
_reflns_number_total 6260
_reflns_threshold_expression >2sigma(I)
_cod_data_source_file d6sc00236f2.cif
_cod_data_source_block ta_a
_cod_depositor_comments
;
The following automatic conversions were performed:

data item '_symmetry_cell_setting' value 'Orthorhombic' was changed
to 'orthorhombic' in accordance with the
/home/data/users/saulius/crontab/automatic-downloads/rss-feeds/RSC/lib/dictionaries/cif_core.dic
dictionary named 'cif_core.dic' version 2.4.2 last updated on
2011-04-26.

data item '_exptl_crystal_density_meas' value 'none' was changed to
'?' -- the value is perceived as not measured.

Automatic conversion script
Id: cif_fix_values 8170 2020-07-09 18:12:32Z antanas 

 Adding full bibliography for 1577093--1577094.cif.
;
_cod_original_sg_symbol_H-M Pbca
_cod_database_code 1577093

loop_
_symmetry_equiv_pos_as_xyz
'x, y, z'
'-x+1/2, -y, z+1/2'
'-x, y+1/2, -z+1/2'
'x+1/2, -y+1/2, -z'
'-x, -y, -z'
'x-1/2, y, -z-1/2'
'x, -y-1/2, z-1/2'
'-x-1/2, y-1/2, z'

loop_
_atom_site_label
_atom_site_type_symbol
_atom_site_fract_x
_atom_site_fract_y
_atom_site_fract_z
_atom_site_U_iso_or_equiv
_atom_site_adp_type
_atom_site_occupancy
_atom_site_symmetry_multiplicity
_atom_site_calc_flag
_atom_site_refinement_flags
_atom_site_disorder_assembly
_atom_site_disorder_group
O6 O 0.70829(5) 0.46006(6) 0.33772(5) 0.0485(3) Uani 1 1 d . . .
H6D H 0.7038 0.4870 0.3684 0.073 Uiso 1 1 calc R . .
O5 O 0.48339(6) 0.43221(7) 0.42012(5) 0.0533(3) Uani 1 1 d . . .
H5C H 0.4834 0.4643 0.3921 0.080 Uiso 1 1 calc R . .
O4 O 0.62298(7) 0.34704(7) 0.58651(5) 0.0598(3) Uani 1 1 d . . .
O3 O 0.72679(6) 0.46482(8) 0.56122(5) 0.0591(3) Uani 1 1 d . . .
O2 O 0.71283(6) 0.55370(7) 0.45600(5) 0.0576(3) Uani 1 1 d . . .
O1 O 0.46374(6) 0.54343(8) 0.30970(5) 0.0604(3) Uani 1 1 d . . .
O10 O 0.43009(7) 0.17795(7) 0.52147(6) 0.0618(3) Uani 1 1 d . . .
O8 O 0.57909(8) 0.36678(9) 0.16876(5) 0.0699(4) Uani 1 1 d . . .
O7 O 0.45995(6) 0.46062(9) 0.20131(6) 0.0670(4) Uani 1 1 d . . .
O9 O 0.80118(7) 0.24184(9) 0.21279(6) 0.0710(4) Uani 1 1 d . . .
C37 C 0.64569(7) 0.46237(8) 0.30540(6) 0.0381(3) Uani 1 1 d . . .
C36 C 0.58639(8) 0.50715(8) 0.32464(6) 0.0399(3) Uani 1 1 d . . .
C35 C 0.64427(8) 0.41615(8) 0.25284(6) 0.0399(3) Uani 1 1 d . . .
C34 C 0.59632(8) 0.49949(8) 0.43873(6) 0.0404(3) Uani 1 1 d . . .
C33 C 0.55359(8) 0.38915(8) 0.50205(6) 0.0412(3) Uani 1 1 d . . .
C32 C 0.54463(8) 0.44207(8) 0.45373(6) 0.0405(3) Uani 1 1 d . . .
C31 C 0.61456(8) 0.39764(9) 0.53793(6) 0.0427(3) Uani 1 1 d . . .
C30 C 0.59691(8) 0.18265(8) 0.39586(6) 0.0416(3) Uani 1 1 d . . .
C29 C 0.65319(7) 0.26584(9) 0.31561(6) 0.0413(3) Uani 1 1 d . . .
H29A H 0.6198 0.3054 0.3252 0.050 Uiso 1 1 calc R . .
C28 C 0.57807(7) 0.24857(8) 0.43151(6) 0.0410(3) Uani 1 1 d . . .
H28A H 0.6034 0.2962 0.4263 0.049 Uiso 1 1 calc R . .
C27 C 0.66598(8) 0.45679(9) 0.52617(7) 0.0441(3) Uani 1 1 d . . .
C26 C 0.65730(8) 0.50491(9) 0.47537(7) 0.0426(3) Uani 1 1 d . . .
C25 C 0.52376(7) 0.24657(9) 0.47406(6) 0.0403(3) Uani 1 1 d . . .
C24 C 0.65057(8) 0.19343(8) 0.34720(6) 0.0427(3) Uani 1 1 d . . .
C23 C 0.70279(8) 0.28155(9) 0.27099(6) 0.0428(3) Uani 1 1 d . . .
C22 C 0.58168(9) 0.41628(9) 0.21833(7) 0.0461(3) Uani 1 1 d . . .
C21 C 0.52491(8) 0.50527(9) 0.28897(7) 0.0459(3) Uani 1 1 d . . .
C20 C 0.50294(9) 0.31944(9) 0.51105(7) 0.0486(4) Uani 1 1 d . . .
H20A H 0.4546 0.3359 0.5000 0.058 Uiso 1 1 calc R . .
H20B H 0.5025 0.3049 0.5534 0.058 Uiso 1 1 calc R . .
C19 C 0.70605(8) 0.36136(9) 0.23742(7) 0.0465(3) Uani 1 1 d . . .
H19A H 0.7509 0.3881 0.2472 0.056 Uiso 1 1 calc R . .
H19B H 0.7057 0.3511 0.1944 0.056 Uiso 1 1 calc R . .
C18 C 0.58758(9) 0.55273(9) 0.38377(7) 0.0473(4) Uani 1 1 d . . .
H18A H 0.5431 0.5828 0.3876 0.057 Uiso 1 1 calc R . .
H18B H 0.6269 0.5911 0.3828 0.057 Uiso 1 1 calc R . .
C17 C 0.48615(8) 0.17459(9) 0.48175(7) 0.0461(3) Uani 1 1 d . . .
C16 C 0.56109(10) 0.11103(9) 0.40697(7) 0.0522(4) Uani 1 1 d . . .
H16A H 0.5737 0.0653 0.3854 0.063 Uiso 1 1 calc R . .
C15 C 0.52168(8) 0.46086(10) 0.23582(7) 0.0485(4) Uani 1 1 d . . .
C14 C 0.50666(10) 0.10678(9) 0.44991(8) 0.0561(4) Uani 1 1 d . . .
H14A H 0.4839 0.0581 0.4573 0.067 Uiso 1 1 calc R . .
C13 C 0.75265(9) 0.22158(10) 0.25672(7) 0.0523(4) Uani 1 1 d . . .
C12 C 0.69972(10) 0.13455(10) 0.33069(8) 0.0555(4) Uani 1 1 d . . .
H12A H 0.6988 0.0851 0.3501 0.067 Uiso 1 1 calc R . .
C11 C 0.74999(10) 0.14836(11) 0.28589(8) 0.0623(5) Uani 1 1 d . . .
H11A H 0.7823 0.1081 0.2753 0.075 Uiso 1 1 calc R . .
C10 C 0.71315(14) 0.49374(17) 0.62117(9) 0.0896(7) Uani 1 1 d . . .
H10A H 0.7578 0.4981 0.6427 0.134 Uiso 1 1 calc R . .
H10B H 0.6819 0.4569 0.6418 0.134 Uiso 1 1 calc R . .
H10C H 0.6906 0.5455 0.6191 0.134 Uiso 1 1 calc R . .
C9 C 0.38077(13) 0.11282(14) 0.52452(11) 0.0846(7) Uani 1 1 d . . .
H9A H 0.4037 0.0664 0.5427 0.102 Uiso 1 1 calc R . .
H9B H 0.3647 0.0983 0.4844 0.102 Uiso 1 1 calc R . .
C8 C 0.67985(13) 0.29029(13) 0.58158(11) 0.0825(6) Uani 1 1 d . . .
H8A H 0.6815 0.2580 0.6174 0.124 Uiso 1 1 calc R . .
H8B H 0.7248 0.3181 0.5768 0.124 Uiso 1 1 calc R . .
H8C H 0.6717 0.2565 0.5472 0.124 Uiso 1 1 calc R . .
C7 C 0.44911(13) 0.61907(15) 0.28130(10) 0.0855(7) Uani 1 1 d . . .
H7A H 0.4062 0.6419 0.2982 0.128 Uiso 1 1 calc R . .
H7B H 0.4425 0.6111 0.2388 0.128 Uiso 1 1 calc R . .
H7C H 0.4888 0.6549 0.2879 0.128 Uiso 1 1 calc R . .
C6 C 0.72732(16) 0.62375(14) 0.48894(12) 0.0961(8) Uani 1 1 d . . .
H6A H 0.7668 0.6519 0.4707 0.144 Uiso 1 1 calc R . .
H6B H 0.7396 0.6098 0.5297 0.144 Uiso 1 1 calc R . .
H6C H 0.6855 0.6576 0.4890 0.144 Uiso 1 1 calc R . .
C5 C 0.85901(13) 0.18951(16) 0.19997(12) 0.0943(8) Uani 1 1 d . . .
H5A H 0.8411 0.1394 0.1834 0.113 Uiso 1 1 calc R . .
H5B H 0.8858 0.1778 0.2365 0.113 Uiso 1 1 calc R . .
C4 C 0.31838(14) 0.1393(2) 0.56192(13) 0.1103(10) Uani 1 1 d . . .
H4A H 0.2841 0.0964 0.5649 0.165 Uiso 1 1 calc R . .
H4B H 0.2961 0.1851 0.5434 0.165 Uiso 1 1 calc R . .
H4C H 0.3349 0.1535 0.6015 0.165 Uiso 1 1 calc R . .
C3 C 0.57311(17) 0.4043(2) 0.11269(9) 0.1063(9) Uani 1 1 d . . .
H3A H 0.5719 0.3643 0.0815 0.160 Uiso 1 1 calc R . .
H3B H 0.6137 0.4390 0.1065 0.160 Uiso 1 1 calc R . .
H3C H 0.5296 0.4353 0.1115 0.160 Uiso 1 1 calc R . .
C2 C 0.90581(17) 0.2307(2) 0.15556(16) 0.1395(14) Uani 1 1 d . . .
H2A H 0.9457 0.1966 0.1455 0.209 Uiso 1 1 calc R . .
H2B H 0.9234 0.2799 0.1726 0.209 Uiso 1 1 calc R . .
H2C H 0.8786 0.2423 0.1198 0.209 Uiso 1 1 calc R . .
C1 C 0.40671(17) 0.4064(3) 0.22137(16) 0.1506(17) Uani 1 1 d . . .
H1A H 0.3655 0.4096 0.1953 0.226 Uiso 1 1 calc R . .
H1B H 0.3927 0.4200 0.2618 0.226 Uiso 1 1 calc R . .
H1C H 0.4256 0.3528 0.2207 0.226 Uiso 1 1 calc R . .

loop_
_atom_site_aniso_label
_atom_site_aniso_U_11
_atom_site_aniso_U_22
_atom_site_aniso_U_33
_atom_site_aniso_U_23
_atom_site_aniso_U_13
_atom_site_aniso_U_12
O6 0.0427(5) 0.0542(6) 0.0486(6) -0.0055(5) -0.0067(4) 0.0014(4)
O5 0.0471(6) 0.0624(7) 0.0504(6) -0.0047(5) -0.0049(5) -0.0047(5)
O4 0.0706(7) 0.0614(7) 0.0473(6) 0.0136(5) 0.0058(5) 0.0036(6)
O3 0.0517(6) 0.0736(8) 0.0518(6) -0.0013(6) -0.0097(5) -0.0067(6)
O2 0.0598(7) 0.0552(7) 0.0579(7) -0.0020(5) 0.0067(5) -0.0196(5)
O1 0.0513(6) 0.0774(8) 0.0525(6) 0.0109(6) 0.0081(5) 0.0241(6)
O10 0.0587(7) 0.0625(7) 0.0641(7) 0.0044(6) 0.0116(6) -0.0227(6)
O8 0.0837(9) 0.0796(9) 0.0464(7) -0.0193(6) -0.0120(6) 0.0102(7)
O7 0.0486(6) 0.0998(10) 0.0525(7) 0.0038(6) -0.0131(5) 0.0049(6)
O9 0.0621(7) 0.0831(9) 0.0679(8) 0.0022(7) 0.0236(6) 0.0283(7)
C37 0.0395(7) 0.0355(7) 0.0394(7) 0.0040(5) -0.0022(5) -0.0004(5)
C36 0.0473(8) 0.0345(7) 0.0378(7) 0.0033(5) 0.0012(6) 0.0029(6)
C35 0.0434(7) 0.0383(7) 0.0381(7) 0.0026(6) 0.0029(6) 0.0018(6)
C34 0.0488(8) 0.0339(7) 0.0383(7) -0.0058(5) 0.0035(6) 0.0022(6)
C33 0.0454(7) 0.0370(7) 0.0413(7) -0.0077(6) 0.0093(6) -0.0010(6)
C32 0.0422(7) 0.0397(7) 0.0395(7) -0.0095(6) 0.0024(6) 0.0023(6)
C31 0.0499(8) 0.0419(7) 0.0365(7) -0.0018(6) 0.0067(6) 0.0020(6)
C30 0.0474(8) 0.0370(7) 0.0403(7) 0.0003(6) -0.0062(6) 0.0057(6)
C29 0.0425(7) 0.0395(7) 0.0420(7) -0.0046(6) 0.0008(6) 0.0094(6)
C28 0.0432(7) 0.0361(7) 0.0439(7) -0.0018(6) -0.0003(6) -0.0042(6)
C27 0.0443(8) 0.0478(8) 0.0403(7) -0.0054(6) -0.0004(6) -0.0010(6)
C26 0.0463(8) 0.0384(7) 0.0432(7) -0.0057(6) 0.0058(6) -0.0047(6)
C25 0.0424(7) 0.0391(7) 0.0394(7) 0.0004(6) -0.0021(6) -0.0047(6)
C24 0.0474(8) 0.0395(7) 0.0411(7) -0.0049(6) -0.0055(6) 0.0080(6)
C23 0.0413(7) 0.0463(8) 0.0410(7) -0.0056(6) -0.0009(6) 0.0086(6)
C22 0.0536(8) 0.0480(8) 0.0368(7) -0.0003(6) -0.0022(6) 0.0016(7)
C21 0.0447(8) 0.0506(8) 0.0422(7) 0.0083(6) 0.0029(6) 0.0098(6)
C20 0.0484(8) 0.0464(8) 0.0510(8) -0.0051(7) 0.0142(7) -0.0062(7)
C19 0.0470(8) 0.0490(8) 0.0435(8) -0.0003(6) 0.0072(6) 0.0058(6)
C18 0.0614(9) 0.0357(7) 0.0448(8) -0.0026(6) 0.0008(7) 0.0051(6)
C17 0.0510(8) 0.0440(8) 0.0432(8) 0.0063(6) -0.0034(6) -0.0086(6)
C16 0.0719(10) 0.0335(7) 0.0513(9) -0.0006(6) -0.0038(8) 0.0031(7)
C15 0.0452(8) 0.0609(10) 0.0395(8) 0.0071(7) -0.0062(6) 0.0027(7)
C14 0.0740(11) 0.0364(8) 0.0578(9) 0.0062(7) -0.0041(8) -0.0127(7)
C13 0.0492(8) 0.0612(10) 0.0464(8) -0.0051(7) 0.0039(7) 0.0178(7)
C12 0.0662(10) 0.0470(9) 0.0533(9) 0.0007(7) -0.0005(8) 0.0215(7)
C11 0.0674(10) 0.0593(10) 0.0603(10) -0.0027(8) 0.0072(9) 0.0327(9)
C10 0.0949(16) 0.118(2) 0.0558(11) -0.0191(12) -0.0140(11) -0.0228(15)
C9 0.0792(14) 0.0813(14) 0.0933(16) 0.0202(12) 0.0033(12) -0.0399(12)
C8 0.0923(15) 0.0667(12) 0.0885(15) 0.0236(11) -0.0047(12) 0.0191(11)
C7 0.0907(15) 0.0956(16) 0.0701(13) 0.0233(11) 0.0139(11) 0.0526(13)
C6 0.118(2) 0.0748(14) 0.0955(17) -0.0213(13) 0.0155(15) -0.0499(14)
C5 0.0768(14) 0.1099(19) 0.0961(17) -0.0062(14) 0.0332(13) 0.0412(13)
C4 0.0788(15) 0.149(3) 0.1034(19) 0.0190(18) 0.0192(14) -0.0518(17)
C3 0.128(2) 0.144(2) 0.0470(11) -0.0120(13) -0.0125(13) 0.0339(19)
C2 0.113(2) 0.165(3) 0.140(3) 0.000(2) 0.078(2) 0.042(2)
C1 0.090(2) 0.242(4) 0.120(2) 0.043(3) -0.0373(18) -0.083(3)

loop_
_atom_type_symbol
_atom_type_description
_atom_type_scat_dispersion_real
_atom_type_scat_dispersion_imag
_atom_type_scat_source
C C 0.0181 0.0091 'International Tables Vol C Tables 4.2.6.8 and 6.1.1.4'
H H 0.0000 0.0000 'International Tables Vol C Tables 4.2.6.8 and 6.1.1.4'
O O 0.0492 0.0322 'International Tables Vol C Tables 4.2.6.8 and 6.1.1.4'

loop_
_geom_angle_atom_site_label_1
_geom_angle_atom_site_label_2
_geom_angle_atom_site_label_3
_geom_angle
_geom_angle_site_symmetry_1
_geom_angle_site_symmetry_3
_geom_angle_publ_flag
C37 O6 H6D 109.5 . . ?
C32 O5 H5C 109.5 . . ?
C31 O4 C8 115.55(14) . . ?
C27 O3 C10 114.21(14) . . ?
C26 O2 C6 118.08(14) . . ?
C21 O1 C7 114.46(13) . . ?
C17 O10 C9 119.40(15) . . ?
C22 O8 C3 116.51(18) . . ?
C15 O7 C1 114.21(17) . . ?
C13 O9 C5 119.45(16) . . ?
O6 C37 C36 121.72(12) . . ?
O6 C37 C35 115.98(12) . . ?
C36 C37 C35 122.29(13) . . ?
C21 C36 C37 117.52(13) . . ?
C21 C36 C18 121.05(13) . . ?
C37 C36 C18 121.36(13) . . ?
C22 C35 C37 118.27(13) . . ?
C22 C35 C19 120.84(13) . . ?
C37 C35 C19 120.61(13) . . ?
C32 C34 C26 117.62(13) . . ?
C32 C34 C18 121.26(13) . . ?
C26 C34 C18 121.10(13) . . ?
C31 C33 C32 118.12(13) . . ?
C31 C33 C20 120.69(14) . . ?
C32 C33 C20 120.87(14) . . ?
O5 C32 C34 121.59(13) . . ?
O5 C32 C33 116.13(13) . . ?
C34 C32 C33 122.22(13) . . ?
O4 C31 C33 118.54(13) . . ?
O4 C31 C27 120.01(14) . . ?
C33 C31 C27 121.44(13) . . ?
C16 C30 C28 117.07(14) . . ?
C16 C30 C24 123.82(13) . . ?
C28 C30 C24 119.05(13) . . ?
C23 C29 C24 123.24(13) . . ?
C23 C29 H29A 118.4 . . ?
C24 C29 H29A 118.4 . . ?
C25 C28 C30 123.37(13) . . ?
C25 C28 H28A 118.3 . . ?
C30 C28 H28A 118.3 . . ?
O3 C27 C26 119.71(13) . . ?
O3 C27 C31 121.60(14) . . ?
C26 C27 C31 118.55(13) . . ?
O2 C26 C27 120.25(13) . . ?
O2 C26 C34 117.56(13) . . ?
C27 C26 C34 121.83(13) . . ?
C28 C25 C17 117.95(13) . . ?
C28 C25 C20 122.46(12) . . ?
C17 C25 C20 119.57(13) . . ?
C12 C24 C29 117.06(14) . . ?
C12 C24 C30 123.31(14) . . ?
C29 C24 C30 119.63(12) . . ?
C29 C23 C13 118.03(14) . . ?
C29 C23 C19 122.89(12) . . ?
C13 C23 C19 119.08(13) . . ?
O8 C22 C35 117.89(14) . . ?
O8 C22 C15 120.92(14) . . ?
C35 C22 C15 121.03(14) . . ?
O1 C21 C36 118.45(14) . . ?
O1 C21 C15 119.39(14) . . ?
C36 C21 C15 121.94(13) . . ?
C33 C20 C25 112.71(12) . . ?
C33 C20 H20A 109.0 . . ?
C25 C20 H20A 109.0 . . ?
C33 C20 H20B 109.0 . . ?
C25 C20 H20B 109.0 . . ?
H20A C20 H20B 107.8 . . ?
C35 C19 C23 112.79(12) . . ?
C35 C19 H19A 109.0 . . ?
C23 C19 H19A 109.0 . . ?
C35 C19 H19B 109.0 . . ?
C23 C19 H19B 109.0 . . ?
H19A C19 H19B 107.8 . . ?
C36 C18 C34 113.84(12) . . ?
C36 C18 H18A 108.8 . . ?
C34 C18 H18A 108.8 . . ?
C36 C18 H18B 108.8 . . ?
C34 C18 H18B 108.8 . . ?
H18A C18 H18B 107.7 . . ?
O10 C17 C14 124.90(14) . . ?
O10 C17 C25 115.13(14) . . ?
C14 C17 C25 119.98(15) . . ?
C30 C16 C14 120.91(14) . . ?
C30 C16 H16A 119.5 . . ?
C14 C16 H16A 119.5 . . ?
O7 C15 C21 120.47(14) . . ?
O7 C15 C22 120.59(14) . . ?
C21 C15 C22 118.94(14) . . ?
C17 C14 C16 120.49(14) . . ?
C17 C14 H14A 119.8 . . ?
C16 C14 H14A 119.8 . . ?
O9 C13 C11 125.04(14) . . ?
O9 C13 C23 114.89(15) . . ?
C11 C13 C23 120.07(15) . . ?
C11 C12 C24 121.05(15) . . ?
C11 C12 H12A 119.5 . . ?
C24 C12 H12A 119.5 . . ?
C13 C11 C12 120.49(14) . . ?
C13 C11 H11A 119.8 . . ?
C12 C11 H11A 119.8 . . ?
O3 C10 H10A 109.5 . . ?
O3 C10 H10B 109.5 . . ?
H10A C10 H10B 109.5 . . ?
O3 C10 H10C 109.5 . . ?
H10A C10 H10C 109.5 . . ?
H10B C10 H10C 109.5 . . ?
O10 C9 C4 107.5(2) . . ?
O10 C9 H9A 110.2 . . ?
C4 C9 H9A 110.2 . . ?
O10 C9 H9B 110.2 . . ?
C4 C9 H9B 110.2 . . ?
H9A C9 H9B 108.5 . . ?
O4 C8 H8A 109.5 . . ?
O4 C8 H8B 109.5 . . ?
H8A C8 H8B 109.5 . . ?
O4 C8 H8C 109.5 . . ?
H8A C8 H8C 109.5 . . ?
H8B C8 H8C 109.5 . . ?
O1 C7 H7A 109.5 . . ?
O1 C7 H7B 109.5 . . ?
H7A C7 H7B 109.5 . . ?
O1 C7 H7C 109.5 . . ?
H7A C7 H7C 109.5 . . ?
H7B C7 H7C 109.5 . . ?
O2 C6 H6A 109.5 . . ?
O2 C6 H6B 109.5 . . ?
H6A C6 H6B 109.5 . . ?
O2 C6 H6C 109.5 . . ?
H6A C6 H6C 109.5 . . ?
H6B C6 H6C 109.5 . . ?
O9 C5 C2 107.1(2) . . ?
O9 C5 H5A 110.3 . . ?
C2 C5 H5A 110.3 . . ?
O9 C5 H5B 110.3 . . ?
C2 C5 H5B 110.3 . . ?
H5A C5 H5B 108.5 . . ?
C9 C4 H4A 109.5 . . ?
C9 C4 H4B 109.5 . . ?
H4A C4 H4B 109.5 . . ?
C9 C4 H4C 109.5 . . ?
H4A C4 H4C 109.5 . . ?
H4B C4 H4C 109.5 . . ?
O8 C3 H3A 109.5 . . ?
O8 C3 H3B 109.5 . . ?
H3A C3 H3B 109.5 . . ?
O8 C3 H3C 109.5 . . ?
H3A C3 H3C 109.5 . . ?
H3B C3 H3C 109.5 . . ?
C5 C2 H2A 109.5 . . ?
C5 C2 H2B 109.5 . . ?
H2A C2 H2B 109.5 . . ?
C5 C2 H2C 109.5 . . ?
H2A C2 H2C 109.5 . . ?
H2B C2 H2C 109.5 . . ?
O7 C1 H1A 109.5 . . ?
O7 C1 H1B 109.5 . . ?
H1A C1 H1B 109.5 . . ?
O7 C1 H1C 109.5 . . ?
H1A C1 H1C 109.5 . . ?
H1B C1 H1C 109.5 . . ?

loop_
_geom_bond_atom_site_label_1
_geom_bond_atom_site_label_2
_geom_bond_distance
_geom_bond_site_symmetry_2
_geom_bond_publ_flag
O6 C37 1.3666(16) . ?
O6 H6D 0.8200 . ?
O5 C32 1.3700(18) . ?
O5 H5C 0.8200 . ?
O4 C31 1.3768(18) . ?
O4 C8 1.422(2) . ?
O3 C27 1.3777(18) . ?
O3 C10 1.437(2) . ?
O2 C26 1.3818(17) . ?
O2 C6 1.403(2) . ?
O1 C21 1.3809(18) . ?
O1 C7 1.435(2) . ?
O10 C17 1.365(2) . ?
O10 C9 1.422(2) . ?
O8 C22 1.3750(19) . ?
O8 C3 1.396(3) . ?
O7 C15 1.3788(19) . ?
O7 C1 1.411(3) . ?
O9 C13 1.370(2) . ?
O9 C5 1.412(2) . ?
C37 C36 1.397(2) . ?
C37 C35 1.397(2) . ?
C36 C21 1.390(2) . ?
C36 C18 1.515(2) . ?
C35 C22 1.392(2) . ?
C35 C19 1.506(2) . ?
C34 C32 1.396(2) . ?
C34 C26 1.397(2) . ?
C34 C18 1.516(2) . ?
C33 C31 1.391(2) . ?
C33 C32 1.398(2) . ?
C33 C20 1.508(2) . ?
C31 C27 1.397(2) . ?
C30 C16 1.388(2) . ?
C30 C28 1.398(2) . ?
C30 C24 1.480(2) . ?
C29 C23 1.377(2) . ?
C29 C24 1.396(2) . ?
C29 H29A 0.9300 . ?
C28 C25 1.382(2) . ?
C28 H28A 0.9300 . ?
C27 C26 1.392(2) . ?
C25 C17 1.398(2) . ?
C25 C20 1.515(2) . ?
C24 C12 1.389(2) . ?
C23 C13 1.399(2) . ?
C23 C19 1.525(2) . ?
C22 C15 1.394(2) . ?
C21 C15 1.393(2) . ?
C20 H20A 0.9700 . ?
C20 H20B 0.9700 . ?
C19 H19A 0.9700 . ?
C19 H19B 0.9700 . ?
C18 H18A 0.9700 . ?
C18 H18B 0.9700 . ?
C17 C14 1.386(2) . ?
C16 C14 1.391(2) . ?
C16 H16A 0.9300 . ?
C14 H14A 0.9300 . ?
C13 C11 1.382(3) . ?
C12 C11 1.383(3) . ?
C12 H12A 0.9300 . ?
C11 H11A 0.9300 . ?
C10 H10A 0.9600 . ?
C10 H10B 0.9600 . ?
C10 H10C 0.9600 . ?
C9 C4 1.492(4) . ?
C9 H9A 0.9700 . ?
C9 H9B 0.9700 . ?
C8 H8A 0.9600 . ?
C8 H8B 0.9600 . ?
C8 H8C 0.9600 . ?
C7 H7A 0.9600 . ?
C7 H7B 0.9600 . ?
C7 H7C 0.9600 . ?
C6 H6A 0.9600 . ?
C6 H6B 0.9600 . ?
C6 H6C 0.9600 . ?
C5 C2 1.482(4) . ?
C5 H5A 0.9700 . ?
C5 H5B 0.9700 . ?
C4 H4A 0.9600 . ?
C4 H4B 0.9600 . ?
C4 H4C 0.9600 . ?
C3 H3A 0.9600 . ?
C3 H3B 0.9600 . ?
C3 H3C 0.9600 . ?
C2 H2A 0.9600 . ?
C2 H2B 0.9600 . ?
C2 H2C 0.9600 . ?
C1 H1A 0.9600 . ?
C1 H1B 0.9600 . ?
C1 H1C 0.9600 . ?
